data_7228208
loop_
_publ_author_name
'Zhou, Yu-Peng'
'Wei, Zhang-Wen'
'Lin, Zhuo-Jia'
'Ling, Hui-Tao'
'Guo, Zhengang'
'Zhang, Mei'
'Lam, Chi-Keung'
'Ye, Bao-Hui'
'Chao, Hsiu-Yi'

_publ_section_title
;
 Diverse binding of important anions in 1-D tricopper anion coordination
 polymer (ACP) architectures
;
_journal_issue 17
_journal_name_full CrystEngComm
_journal_page_first 2349
_journal_paper_doi 10.1039/C7CE00087A
_journal_volume 19
_journal_year 2017
_chemical_formula_moiety 'C107 H92 Cu3 N4 O4 P6, (B F4)0.5, F0.5'
_chemical_formula_sum 'C107 H92 B0.5 Cu3 F3 N4 O4 P6'
_chemical_formula_weight 1936.69
_space_group_crystal_system monoclinic
_space_group_IT_number 15
_space_group_name_Hall '-C 2yc'
_space_group_name_H-M_alt 'C 1 2/c 1'
_symmetry_space_group_name_Hall '-C 2yc'
_symmetry_space_group_name_H-M 'C 1 2/c 1'
_atom_sites_solution_hydrogens geom
_audit_creation_method SHELXL-2014/7
_audit_update_record
;
2016-07-06 deposited with the CCDC.
2017-03-31 downloaded from the CCDC.
;
_cell_angle_alpha 90
_cell_angle_beta 107.6560(10)
_cell_angle_gamma 90
_cell_formula_units_Z 8
_cell_length_a 47.4995(14)
_cell_length_b 15.3047(4)
_cell_length_c 29.9249(9)
_cell_measurement_reflns_used 53982
_cell_measurement_temperature 150(2)
_cell_measurement_theta_max 26.000
_cell_measurement_theta_min 3.021
_cell_volume 20729.6(10)
_computing_cell_refinement 'Bruker FRAMBO'
_computing_data_collection 'Bruker FRAMBO'
_computing_data_reduction 'Bruker SAINT'
_computing_structure_refinement 'SHELXL-2014/7 (Sheldrick, 2014)'
_computing_structure_solution 'SHELXS-97 (Sheldrick, 2008)'
_diffrn_ambient_temperature 150(2)
_diffrn_measured_fraction_theta_full 0.988
_diffrn_measured_fraction_theta_max 0.989
_diffrn_measurement_device_type 'Bruker P4'
_diffrn_measurement_method '\w scans'
_diffrn_radiation_type MoK\a
_diffrn_radiation_wavelength 0.71073
_diffrn_reflns_av_R_equivalents 0.0652
_diffrn_reflns_av_unetI/netI 0.0794
_diffrn_reflns_Laue_measured_fraction_full 0.988
_diffrn_reflns_Laue_measured_fraction_max 0.989
_diffrn_reflns_limit_h_max 58
_diffrn_reflns_limit_h_min -56
_diffrn_reflns_limit_k_max 18
_diffrn_reflns_limit_k_min -14
_diffrn_reflns_limit_l_max 29
_diffrn_reflns_limit_l_min -36
_diffrn_reflns_number 53982
_diffrn_reflns_point_group_measured_fraction_full 0.988
_diffrn_reflns_point_group_measured_fraction_max 0.989
_diffrn_reflns_theta_full 25.242
_diffrn_reflns_theta_max 26.000
_diffrn_reflns_theta_min 3.021
_diffrn_source 'fine-focus sealed tube'
_exptl_absorpt_coefficient_mu 0.758
_exptl_absorpt_correction_T_max 0.859
_exptl_absorpt_correction_T_min 0.834
_exptl_absorpt_correction_type multi-scan
_exptl_absorpt_process_details sadabs
_exptl_crystal_colour yellow
_exptl_crystal_density_diffrn 1.241
_exptl_crystal_description prism
_exptl_crystal_F_000 8004
_exptl_crystal_size_max 0.3
_exptl_crystal_size_mid 0.2
_exptl_crystal_size_min 0.2
_refine_diff_density_max 1.739
_refine_diff_density_min -0.559
_refine_diff_density_rms 0.090
_refine_ls_extinction_method none
_refine_ls_goodness_of_fit_ref 1.061
_refine_ls_hydrogen_treatment constr
_refine_ls_matrix_type full
_refine_ls_number_parameters 1158
_refine_ls_number_reflns 20149
_refine_ls_number_restraints 51
_refine_ls_restrained_S_all 1.071
_refine_ls_R_factor_all 0.0944
_refine_ls_R_factor_gt 0.0613
_refine_ls_shift/su_max 0.001
_refine_ls_shift/su_mean 0.000
_refine_ls_structure_factor_coef Fsqd
_refine_ls_weighting_details 'w=1/[\s^2^(Fo^2^)+(0.1059P)^2^] where P=(Fo^2^+2Fc^2^)/3'
_refine_ls_weighting_scheme calc
_refine_ls_wR_factor_gt 0.1719
_refine_ls_wR_factor_ref 0.1883
_reflns_Friedel_coverage 0.000
_reflns_number_gt 13615
_reflns_number_total 20149
_reflns_threshold_expression 'I > 2\s(I)'
_cod_data_source_file c7ce00087a2.cif
_cod_data_source_block 72
_cod_original_formula_sum 'C107 H92 B0.50 Cu3 F3 N4 O4 P6'
_cod_database_code 7228208
_shelx_shelxl_version_number 2014/7
_shelx_space_group_comment
;
The symmetry employed for this shelxl refinement is uniquely defined
by the following loop, which should always be used as a source of
symmetry information in preference to the above space-group names.
They are only intended as comments.
;

loop_
_space_group_symop_operation_xyz
'x, y, z'
'-x, y, -z+1/2'
'x+1/2, y+1/2, z'
'-x+1/2, y+1/2, -z+1/2'
'-x, -y, -z'
'x, -y, z-1/2'
'-x+1/2, -y+1/2, -z'
'x+1/2, -y+1/2, z-1/2'

loop_
_atom_site_label
_atom_site_type_symbol
_atom_site_fract_x
_atom_site_fract_y
_atom_site_fract_z
_atom_site_U_iso_or_equiv
_atom_site_adp_type
_atom_site_occupancy
_atom_site_site_symmetry_order
_atom_site_calc_flag
_atom_site_refinement_flags_posn
_atom_site_refinement_flags_adp
_atom_site_refinement_flags_occupancy
_atom_site_disorder_assembly
_atom_site_disorder_group
Cu1 Cu 0.12741(2) 0.16917(3) 0.04979(2) 0.03274(14) Uani 1 1 d . . . . .
Cu2 Cu 0.09703(2) 0.28475(3) 0.07637(2) 0.03236(14) Uani 1 1 d . . . . .
Cu3 Cu 0.14909(2) 0.23924(3) 0.13517(2) 0.03114(13) Uani 1 1 d . . . . .
P1 P 0.09920(2) 0.17513(7) -0.02702(4) 0.0340(3) Uani 1 1 d . . . . .
P2 P 0.06853(2) 0.32314(7) 0.00237(4) 0.0341(3) Uani 1 1 d . . . . .
P3 P 0.08323(2) 0.36956(7) 0.12854(4) 0.0367(3) Uani 1 1 d . . . . .
P4 P 0.14167(2) 0.31223(7) 0.19740(4) 0.0324(2) Uani 1 1 d . . . . .
P5 P 0.18974(2) 0.14940(7) 0.15790(4) 0.0309(2) Uani 1 1 d . . . . .
P6 P 0.16410(2) 0.06882(6) 0.06171(4) 0.0313(2) Uani 1 1 d . . . . .
O1 O 0.11901(7) -0.2522(2) 0.26095(12) 0.0525(8) Uani 1 1 d . . . . .
O2 O 0.10657(9) -0.5967(3) 0.38806(16) 0.0811(12) Uani 1 1 d . . . . .
O3 O 0.20349(6) 0.5433(2) -0.11017(11) 0.0458(8) Uani 1 1 d . . . . .
O4 O 0.30003(7) 0.6874(2) -0.20938(13) 0.0559(9) Uani 1 1 d . . . . .
N1 N 0.07475(9) -0.1803(3) 0.23237(19) 0.0746(16) Uani 1 1 d . . . . .
H1A H 0.0561 -0.1819 0.2315 0.090 Uiso 1 1 calc R U . . .
N2 N 0.07886(9) -0.2886(3) 0.28495(16) 0.0631(12) Uani 1 1 d . . . . .
H2A H 0.0614 -0.2686 0.2846 0.076 Uiso 1 1 calc R U . . .
N3 N 0.20750(8) 0.6044(2) -0.03798(14) 0.0447(9) Uani 1 1 d . . . . .
H3A H 0.2126 0.6537 -0.0225 0.054 Uiso 1 1 calc R U . . .
N4 N 0.23822(7) 0.6496(2) -0.07934(13) 0.0415(9) Uani 1 1 d . . . . .
H4A H 0.2442 0.6857 -0.0554 0.050 Uiso 1 1 calc R U . . .
C1 C 0.08532(9) 0.2869(3) -0.04242(15) 0.0376(10) Uani 1 1 d . . . . .
H1B H 0.1017 0.3264 -0.0429 0.045 Uiso 1 1 calc R U . . .
H1C H 0.0704 0.2876 -0.0738 0.045 Uiso 1 1 calc R U . . .
C2 C 0.10245(8) 0.3352(3) 0.18935(16) 0.0387(10) Uani 1 1 d . . . . .
H2B H 0.1008 0.3820 0.2113 0.046 Uiso 1 1 calc R U . . .
H2C H 0.0928 0.2822 0.1968 0.046 Uiso 1 1 calc R U . . .
C3 C 0.18209(8) 0.0471(2) 0.12399(14) 0.0317(9) Uani 1 1 d . . . . .
H3B H 0.2008 0.0155 0.1278 0.038 Uiso 1 1 calc R U . . .
H3C H 0.1692 0.0095 0.1362 0.038 Uiso 1 1 calc R U . . .
C4 C 0.10506(9) 0.1574(3) 0.10208(16) 0.0390(10) Uani 1 1 d . . . . .
C5 C 0.10047(9) 0.0972(3) 0.12542(16) 0.0412(10) Uani 1 1 d . . . . .
C6 C 0.14217(8) 0.3078(3) 0.07230(15) 0.0333(9) Uani 1 1 d . . . . .
C7 C 0.15209(8) 0.3602(3) 0.05115(14) 0.0336(9) Uani 1 1 d . . . . .
C36 C 0.11656(8) 0.1477(3) -0.07207(14) 0.0360(10) Uani 1 1 d . . . . .
C37 C 0.12389(9) 0.2080(3) -0.10079(15) 0.0427(11) Uani 1 1 d . . . . .
H37 H 0.1181 0.2673 -0.1000 0.051 Uiso 1 1 calc R U . . .
C38 C 0.13981(11) 0.1828(4) -0.13114(17) 0.0551(13) Uani 1 1 d . . . . .
H38 H 0.1446 0.2244 -0.1513 0.066 Uiso 1 1 calc R U . . .
C39 C 0.14862(11) 0.0956(4) -0.13136(19) 0.0644(15) Uani 1 1 d . . . . .
H39 H 0.1599 0.0779 -0.1511 0.077 Uiso 1 1 calc R U . . .
C40 C 0.14093(13) 0.0355(4) -0.1028(2) 0.0678(16) Uani 1 1 d . . . . .
H40 H 0.1467 -0.0238 -0.1034 0.081 Uiso 1 1 calc R U . . .
C41 C 0.12498(10) 0.0602(3) -0.07347(17) 0.0501(12) Uani 1 1 d . . . . .
H41 H 0.1197 0.0180 -0.0542 0.060 Uiso 1 1 calc R U . . .
C42 C 0.06625(8) 0.1063(3) -0.04212(18) 0.0445(12) Uani 1 1 d . . . . .
C47 C 0.04734(11) 0.1012(4) -0.0882(2) 0.0730(18) Uani 1 1 d . . . . .
H47 H 0.0512 0.1342 -0.1126 0.088 Uiso 1 1 calc R U . . .
C46 C 0.02246(13) 0.0462(5) -0.0975(3) 0.097(3) Uani 1 1 d . . . . .
H46 H 0.0092 0.0420 -0.1284 0.117 Uiso 1 1 calc R U . . .
C45 C 0.01745(12) -0.0018(4) -0.0613(3) 0.088(2) Uani 1 1 d . . . . .
H45 H 0.0009 -0.0400 -0.0679 0.106 Uiso 1 1 calc R U . . .
C44 C 0.03539(11) 0.0045(4) -0.0170(3) 0.0720(18) Uani 1 1 d . . . . .
H44 H 0.0313 -0.0275 0.0074 0.086 Uiso 1 1 calc R U . . .
C43 C 0.05991(10) 0.0580(3) -0.0074(2) 0.0531(13) Uani 1 1 d . . . . .
H43 H 0.0727 0.0617 0.0238 0.064 Uiso 1 1 calc R U . . .
C54 C 0.03037(8) 0.2855(3) -0.01986(16) 0.0400(10) Uani 1 1 d . . . . .
C59 C 0.01334(10) 0.2987(4) -0.0672(2) 0.0627(15) Uani 1 1 d . . . . .
H59 H 0.0217 0.3287 -0.0880 0.075 Uiso 1 1 calc R U . . .
C58 C -0.01532(12) 0.2683(5) -0.0832(3) 0.084(2) Uani 1 1 d . . . . .
H58 H -0.0269 0.2781 -0.1148 0.101 Uiso 1 1 calc R U . . .
C57 C -0.02714(11) 0.2232(4) -0.0528(3) 0.085(2) Uani 1 1 d . . . . .
H57 H -0.0466 0.2005 -0.0643 0.102 Uiso 1 1 calc R U . . .
C56 C -0.01098(10) 0.2107(3) -0.0060(2) 0.0654(17) Uani 1 1 d . . . . .
H56 H -0.0195 0.1819 0.0149 0.079 Uiso 1 1 calc R U . . .
C55 C 0.01771(9) 0.2409(3) 0.00948(19) 0.0489(12) Uani 1 1 d . . . . .
H55 H 0.0291 0.2308 0.0411 0.059 Uiso 1 1 calc R U . . .
C48 C 0.06490(8) 0.4409(3) -0.00573(15) 0.0359(10) Uani 1 1 d . . . . .
C49 C 0.04338(9) 0.4850(3) 0.00830(17) 0.0466(11) Uani 1 1 d . . . . .
H49 H 0.0292 0.4523 0.0178 0.056 Uiso 1 1 calc R U . . .
C50 C 0.04211(10) 0.5746(3) 0.0087(2) 0.0562(14) Uani 1 1 d . . . . .
H50 H 0.0275 0.6027 0.0193 0.067 Uiso 1 1 calc R U . . .
C51 C 0.06173(10) 0.6241(3) -0.00609(19) 0.0532(13) Uani 1 1 d . . . . .
H51 H 0.0607 0.6860 -0.0061 0.064 Uiso 1 1 calc R U . . .
C52 C 0.08314(10) 0.5816(3) -0.02104(18) 0.0482(12) Uani 1 1 d . . . . .
H52 H 0.0968 0.6149 -0.0316 0.058 Uiso 1 1 calc R U . . .
C53 C 0.08479(9) 0.4914(3) -0.02068(16) 0.0428(11) Uani 1 1 d . . . . .
H53 H 0.0997 0.4634 -0.0307 0.051 Uiso 1 1 calc R U . . .
C66 C 0.04446(9) 0.3602(4) 0.12673(17) 0.0486(12) Uani 1 1 d . . . . .
C67 C 0.03504(11) 0.2790(4) 0.1383(2) 0.0643(15) Uani 1 1 d . . . . .
H67 H 0.0485 0.2316 0.1475 0.077 Uiso 1 1 calc R U . . .
C68 C 0.00491(13) 0.2688(5) 0.1360(2) 0.083(2) Uani 1 1 d . . . . .
H68 H -0.0018 0.2144 0.1441 0.100 Uiso 1 1 calc R U . . .
C69 C -0.01472(12) 0.3369(6) 0.1220(2) 0.078(2) Uani 1 1 d . . . . .
H69 H -0.0348 0.3292 0.1208 0.094 Uiso 1 1 calc R U . . .
C70 C -0.00573(11) 0.4136(5) 0.1102(2) 0.0773(19) Uani 1 1 d . . . . .
H70 H -0.0194 0.4602 0.1005 0.093 Uiso 1 1 calc R U . . .
C71 C 0.02397(10) 0.4258(4) 0.11205(19) 0.0623(15) Uani 1 1 d . . . . .
H71 H 0.0300 0.4805 0.1030 0.075 Uiso 1 1 calc R U . . .
C60 C 0.09082(8) 0.4858(3) 0.13053(15) 0.0404(10) Uani 1 1 d . . . . .
C61 C 0.08068(11) 0.5435(3) 0.15944(18) 0.0554(13) Uani 1 1 d . . . . .
H61 H 0.0691 0.5219 0.1779 0.067 Uiso 1 1 calc R U . . .
C62 C 0.08782(12) 0.6325(4) 0.1606(2) 0.0673(17) Uani 1 1 d . . . . .
H62 H 0.0807 0.6714 0.1794 0.081 Uiso 1 1 calc R U . . .
C63 C 0.10485(13) 0.6633(3) 0.1351(2) 0.0699(18) Uani 1 1 d . . . . .
H63 H 0.1095 0.7238 0.1362 0.084 Uiso 1 1 calc R U . . .
C64 C 0.11557(12) 0.6082(3) 0.1076(2) 0.0654(16) Uani 1 1 d . . . . .
H64 H 0.1278 0.6303 0.0903 0.078 Uiso 1 1 calc R U . . .
C65 C 0.10823(9) 0.5189(3) 0.10524(17) 0.0483(12) Uani 1 1 d . . . . .
H65 H 0.1154 0.4810 0.0860 0.058 Uiso 1 1 calc R U . . .
C72 C 0.16094(8) 0.4165(3) 0.20944(14) 0.0343(9) Uani 1 1 d . . . . .
C77 C 0.15229(9) 0.4873(3) 0.23131(16) 0.0436(11) Uani 1 1 d . . . . .
H77 H 0.1349 0.4833 0.2407 0.052 Uiso 1 1 calc R U . . .
C76 C 0.16888(10) 0.5639(3) 0.23950(18) 0.0504(12) Uani 1 1 d . . . . .
H76 H 0.1624 0.6124 0.2536 0.060 Uiso 1 1 calc R U . . .
C75 C 0.19432(10) 0.5703(3) 0.22753(18) 0.0511(13) Uani 1 1 d . . . . .
H75 H 0.2057 0.6223 0.2341 0.061 Uiso 1 1 calc R U . . .
C74 C 0.20354(10) 0.5000(3) 0.2055(2) 0.0553(13) Uani 1 1 d . . . . .
H74 H 0.2212 0.5040 0.1970 0.066 Uiso 1 1 calc R U . . .
C73 C 0.18675(9) 0.4245(3) 0.19642(17) 0.0439(11) Uani 1 1 d . . . . .
H73 H 0.1929 0.3772 0.1810 0.053 Uiso 1 1 calc R U . . .
C78 C 0.15104(8) 0.2581(3) 0.25442(14) 0.0350(9) Uani 1 1 d . . . . .
C79 C 0.13937(11) 0.1744(3) 0.25565(18) 0.0527(13) Uani 1 1 d . . . . .
H79 H 0.1271 0.1491 0.2275 0.063 Uiso 1 1 calc R U . . .
C80 C 0.14533(11) 0.1282(3) 0.29676(18) 0.0577(14) Uani 1 1 d . . . . .
H80 H 0.1369 0.0720 0.2971 0.069 Uiso 1 1 calc R U . . .
C81 C 0.16373(11) 0.1640(3) 0.33794(17) 0.0525(12) Uani 1 1 d . . . . .
H81 H 0.1682 0.1322 0.3665 0.063 Uiso 1 1 calc R U . . .
C82 C 0.17525(11) 0.2451(3) 0.33691(17) 0.0530(13) Uani 1 1 d . . . . .
H82 H 0.1880 0.2694 0.3650 0.064 Uiso 1 1 calc R U . . .
C83 C 0.16883(9) 0.2932(3) 0.29578(16) 0.0470(11) Uani 1 1 d . . . . .
H83 H 0.1767 0.3503 0.2961 0.056 Uiso 1 1 calc R U . . .
C90 C 0.20381(8) 0.1099(3) 0.21883(14) 0.0333(9) Uani 1 1 d . . . . .
C91 C 0.20048(8) 0.0228(3) 0.23145(15) 0.0376(10) Uani 1 1 d . . . . .
H91 H 0.1908 -0.0181 0.2079 0.045 Uiso 1 1 calc R U . . .
C92 C 0.21115(9) -0.0042(3) 0.27767(16) 0.0454(11) Uani 1 1 d . . . . .
H92 H 0.2086 -0.0631 0.2858 0.054 Uiso 1 1 calc R U . . .
C93 C 0.22558(9) 0.0549(3) 0.31212(16) 0.0443(11) Uani 1 1 d . . . . .
H93 H 0.2330 0.0365 0.3439 0.053 Uiso 1 1 calc R U . . .
C94 C 0.22925(9) 0.1410(3) 0.30021(16) 0.0455(11) Uani 1 1 d . . . . .
H94 H 0.2391 0.1815 0.3238 0.055 Uiso 1 1 calc R U . . .
C95 C 0.21841(9) 0.1680(3) 0.25320(15) 0.0421(11) Uani 1 1 d . . . . .
H95 H 0.2212 0.2267 0.2451 0.050 Uiso 1 1 calc R U . . .
C84 C 0.22337(8) 0.1932(3) 0.14813(14) 0.0351(9) Uani 1 1 d . . . . .
C85 C 0.22256(9) 0.2719(3) 0.12535(15) 0.0417(10) Uani 1 1 d . . . . .
H85 H 0.2044 0.3026 0.1143 0.050 Uiso 1 1 calc R U . . .
C86 C 0.24781(10) 0.3073(3) 0.11829(18) 0.0530(12) Uani 1 1 d . . . . .
H86 H 0.2470 0.3623 0.1032 0.064 Uiso 1 1 calc R U . . .
C87 C 0.27425(10) 0.2615(4) 0.1334(2) 0.0636(15) Uani 1 1 d . . . . .
H87 H 0.2916 0.2850 0.1285 0.076 Uiso 1 1 calc R U . . .
C88 C 0.27543(10) 0.1814(4) 0.1559(2) 0.0678(17) Uani 1 1 d . . . . .
H88 H 0.2935 0.1501 0.1657 0.081 Uiso 1 1 calc R U . . .
C89 C 0.25042(9) 0.1466(3) 0.16422(17) 0.0505(12) Uani 1 1 d . . . . .
H89 H 0.2514 0.0927 0.1804 0.061 Uiso 1 1 calc R U . . .
C102 C 0.19386(8) 0.0972(3) 0.03757(14) 0.0331(9) Uani 1 1 d . . . . .
C103 C 0.22172(10) 0.0601(3) 0.05222(18) 0.0495(12) Uani 1 1 d . . . . .
H103 H 0.2262 0.0170 0.0762 0.059 Uiso 1 1 calc R U . . .
C104 C 0.24301(11) 0.0853(4) 0.0323(2) 0.0604(14) Uani 1 1 d . . . . .
H104 H 0.2621 0.0599 0.0431 0.073 Uiso 1 1 calc R U . . .
C105 C 0.23707(10) 0.1463(3) -0.00261(18) 0.0498(12) Uani 1 1 d . . . . .
H105 H 0.2517 0.1619 -0.0169 0.060 Uiso 1 1 calc R U . . .
C106 C 0.20939(10) 0.1851(3) -0.01696(18) 0.0516(12) Uani 1 1 d . . . . .
H106 H 0.2051 0.2281 -0.0410 0.062 Uiso 1 1 calc R U . . .
C107 C 0.18841(9) 0.1616(3) 0.00322(15) 0.0407(10) Uani 1 1 d . . . . .
H107 H 0.1697 0.1898 -0.0063 0.049 Uiso 1 1 calc R U . . .
C96 C 0.15304(8) -0.0422(3) 0.04136(15) 0.0369(10) Uani 1 1 d . . . . .
C97 C 0.13049(10) -0.0818(3) 0.05583(17) 0.0479(12) Uani 1 1 d . . . . .
H97 H 0.1212 -0.0499 0.0747 0.058 Uiso 1 1 calc R U . . .
C98 C 0.12182(12) -0.1660(3) 0.0430(2) 0.0648(16) Uani 1 1 d . . . . .
H98 H 0.1067 -0.1922 0.0532 0.078 Uiso 1 1 calc R U . . .
C99 C 0.13497(13) -0.2131(3) 0.0150(2) 0.0682(17) Uani 1 1 d . . . . .
H99 H 0.1290 -0.2716 0.0065 0.082 Uiso 1 1 calc R U . . .
C100 C 0.15632(11) -0.1759(3) -0.00033(19) 0.0588(14) Uani 1 1 d . . . . .
H100 H 0.1651 -0.2082 -0.0197 0.071 Uiso 1 1 calc R U . . .
C101 C 0.16554(10) -0.0891(3) 0.01254(15) 0.0428(11) Uani 1 1 d . . . . .
H101 H 0.1803 -0.0630 0.0014 0.051 Uiso 1 1 calc R U . . .
C10 C 0.09464(10) 0.0245(3) 0.15183(16) 0.0447(11) Uani 1 1 d . . . . .
C11 C 0.11695(10) -0.0151(3) 0.18773(17) 0.0464(11) Uani 1 1 d . . . . .
H11 H 0.1367 0.0051 0.1939 0.056 Uiso 1 1 calc R U . . .
C12 C 0.11129(9) -0.0824(3) 0.21447(17) 0.0474(12) Uani 1 1 d . . . . .
H12 H 0.1269 -0.1064 0.2394 0.057 Uiso 1 1 calc R U . . .
C13 C 0.08297(11) -0.1150(4) 0.2050(2) 0.0615(15) Uani 1 1 d . . . . .
C14 C 0.06070(12) -0.0795(5) 0.1679(3) 0.093(3) Uani 1 1 d . . . . .
H14 H 0.0413 -0.1027 0.1600 0.112 Uiso 1 1 calc R U . . .
C15 C 0.06691(12) -0.0100(5) 0.1424(2) 0.088(2) Uani 1 1 d . . . . .
H15 H 0.0513 0.0143 0.1176 0.105 Uiso 1 1 calc R U . . .
C8 C 0.09336(11) -0.2414(3) 0.26013(17) 0.0522(13) Uani 1 1 d . . . . .
C16 C 0.08841(11) -0.3657(4) 0.31115(17) 0.0531(12) Uani 1 1 d . . . . .
C17 C 0.11434(11) -0.4097(3) 0.31409(18) 0.0557(13) Uani 1 1 d . . . . .
H17 H 0.1275 -0.3872 0.2986 0.067 Uiso 1 1 calc R U . . .
C18 C 0.12113(12) -0.4873(3) 0.33983(18) 0.0556(13) Uani 1 1 d . . . . .
H18 H 0.1390 -0.5174 0.3420 0.067 Uiso 1 1 calc R U . . .
C19 C 0.10190(12) -0.5203(4) 0.36212(19) 0.0598(14) Uani 1 1 d . . . . .
C20 C 0.07656(12) -0.4757(4) 0.3603(2) 0.0614(14) Uani 1 1 d . . . . .
H20 H 0.0638 -0.4981 0.3765 0.074 Uiso 1 1 calc R U . . .
C21 C 0.06906(11) -0.3975(3) 0.33489(17) 0.0529(12) Uani 1 1 d . . . . .
H21 H 0.0514 -0.3670 0.3338 0.064 Uiso 1 1 calc R U . . .
C22 C 0.12961(14) -0.6528(4) 0.3846(3) 0.0803(19) Uani 1 1 d . . . . .
H22B H 0.1305 -0.7042 0.4046 0.120 Uiso 1 1 calc R U . . .
H22A H 0.1257 -0.6715 0.3520 0.120 Uiso 1 1 calc R U . . .
H22C H 0.1485 -0.6215 0.3949 0.120 Uiso 1 1 calc R U . . .
C23 C 0.16503(8) 0.4237(3) 0.02726(15) 0.0337(9) Uani 1 1 d . . . . .
C24 C 0.16601(8) 0.4095(3) -0.01810(15) 0.0361(9) Uani 1 1 d . . . . .
H24 H 0.1575 0.3576 -0.0338 0.043 Uiso 1 1 calc R U . . .
C25 C 0.17888(8) 0.4682(3) -0.04132(16) 0.0388(10) Uani 1 1 d . . . . .
H25 H 0.1787 0.4567 -0.0726 0.047 Uiso 1 1 calc R U . . .
C26 C 0.19208(9) 0.5437(3) -0.01879(16) 0.0384(10) Uani 1 1 d . . . . .
C27 C 0.19066(10) 0.5603(3) 0.02634(18) 0.0487(12) Uani 1 1 d . . . . .
H27 H 0.1987 0.6131 0.0416 0.058 Uiso 1 1 calc R U . . .
C28 C 0.17778(9) 0.5012(3) 0.04934(17) 0.0448(11) Uani 1 1 d . . . . .
H28 H 0.1776 0.5133 0.0804 0.054 Uiso 1 1 calc R U . . .
C9 C 0.21547(9) 0.5946(3) -0.07877(17) 0.0403(10) Uani 1 1 d . . . . .
C29 C 0.25296(8) 0.6556(3) -0.11302(15) 0.0371(10) Uani 1 1 d . . . . .
C30 C 0.24305(8) 0.6189(3) -0.15841(15) 0.0381(10) Uani 1 1 d . . . . .
H30 H 0.2254 0.5854 -0.1678 0.046 Uiso 1 1 calc R U . . .
C31 C 0.25946(9) 0.6322(3) -0.18906(16) 0.0399(10) Uani 1 1 d . . . . .
H31 H 0.2525 0.6088 -0.2199 0.048 Uiso 1 1 calc R U . . .
C32 C 0.28584(9) 0.6790(3) -0.17577(17) 0.0404(10) Uani 1 1 d . . . . .
C33 C 0.29573(9) 0.7133(3) -0.13173(18) 0.0473(12) Uani 1 1 d . . . . .
H33 H 0.3138 0.7449 -0.1223 0.057 Uiso 1 1 calc R U . . .
C34 C 0.27945(9) 0.7021(3) -0.10074(16) 0.0393(10) Uani 1 1 d . . . . .
H34 H 0.2866 0.7267 -0.0702 0.047 Uiso 1 1 calc R U . . .
C35 C 0.33011(11) 0.7166(4) -0.1936(2) 0.0685(16) Uani 1 1 d . . . . .
H35B H 0.3379 0.7201 -0.2203 0.103 Uiso 1 1 calc R U . . .
H35C H 0.3310 0.7744 -0.1791 0.103 Uiso 1 1 calc R U . . .
H35A H 0.3420 0.6751 -0.1705 0.103 Uiso 1 1 calc R U . . .
B1 B 0.0000 -0.1778(18) 0.2500 0.529(13) Uani 1 2 d DS TU P . .
F2A F 0.0232(2) -0.2249(11) 0.2764(5) 0.478(9) Uani 1 1 d D U . . .
F2B F 0.0105(4) -0.1214(12) 0.2203(4) 0.591(12) Uani 1 1 d D U . . .
F1 F 0.2500 0.7500 0.0000 0.0692(12) Uani 1 2 d S . P . .
F3 F 0.20884(14) 0.8595(5) -0.0498(2) 0.0191(11) Uani 0.25 1 d . U P A 1
F3A F 0.22342(14) 0.9129(5) -0.0644(2) 0.0191(11) Uani 0.25 1 d . U P B 2

loop_
_atom_site_aniso_label
_atom_site_aniso_U_11
_atom_site_aniso_U_22
_atom_site_aniso_U_33
_atom_site_aniso_U_23
_atom_site_aniso_U_13
_atom_site_aniso_U_12
Cu1 0.0328(2) 0.0245(3) 0.0370(3) 0.0028(2) 0.0048(2) 0.00423(19)
Cu2 0.0293(2) 0.0256(3) 0.0392(3) 0.0008(2) 0.0060(2) 0.00081(18)
Cu3 0.0296(2) 0.0240(3) 0.0367(3) 0.0018(2) 0.00550(19) 0.00146(18)
P1 0.0316(5) 0.0253(5) 0.0385(6) -0.0018(5) 0.0009(4) 0.0039(4)
P2 0.0296(5) 0.0258(5) 0.0414(6) 0.0009(5) 0.0025(4) 0.0051(4)
P3 0.0270(5) 0.0360(6) 0.0444(6) -0.0050(5) 0.0069(4) 0.0009(4)
P4 0.0298(5) 0.0288(5) 0.0371(6) 0.0006(5) 0.0080(4) -0.0014(4)
P5 0.0294(5) 0.0230(5) 0.0364(5) 0.0024(4) 0.0037(4) 0.0008(4)
P6 0.0332(5) 0.0199(5) 0.0370(6) 0.0024(4) 0.0049(4) 0.0028(4)
O1 0.058(2) 0.048(2) 0.052(2) 0.0025(16) 0.0188(16) -0.0066(16)
O2 0.094(3) 0.069(3) 0.095(3) 0.033(2) 0.051(2) 0.012(2)
O3 0.0493(17) 0.0379(18) 0.0481(18) -0.0018(15) 0.0114(14) -0.0159(14)
O4 0.060(2) 0.0382(19) 0.078(2) -0.0013(17) 0.0340(18) -0.0054(15)
N1 0.047(2) 0.078(3) 0.095(4) 0.042(3) 0.015(2) -0.012(2)
N2 0.056(2) 0.064(3) 0.070(3) 0.033(2) 0.021(2) -0.004(2)
N3 0.062(2) 0.0270(19) 0.052(2) -0.0011(17) 0.0278(19) -0.0136(16)
N4 0.045(2) 0.031(2) 0.047(2) -0.0027(17) 0.0122(17) -0.0075(15)
C1 0.037(2) 0.031(2) 0.038(2) 0.0043(19) 0.0013(17) 0.0034(17)
C2 0.032(2) 0.034(2) 0.050(3) -0.004(2) 0.0118(18) -0.0022(17)
C3 0.0304(18) 0.0203(19) 0.040(2) 0.0017(17) 0.0043(16) 0.0038(15)
C4 0.038(2) 0.031(2) 0.044(2) -0.003(2) 0.0075(18) -0.0033(17)
C5 0.037(2) 0.037(3) 0.047(3) 0.001(2) 0.0074(19) -0.0035(18)
C6 0.0322(19) 0.022(2) 0.043(2) 0.0076(18) 0.0075(17) 0.0006(15)
C7 0.0303(19) 0.027(2) 0.039(2) -0.0019(19) 0.0040(17) 0.0029(16)
C36 0.0319(19) 0.035(2) 0.034(2) -0.0049(19) -0.0005(16) 0.0079(17)
C37 0.044(2) 0.044(3) 0.034(2) 0.000(2) 0.0025(19) 0.0069(19)
C38 0.059(3) 0.065(4) 0.037(2) 0.003(2) 0.008(2) 0.005(2)
C39 0.064(3) 0.081(4) 0.052(3) -0.018(3) 0.023(3) 0.014(3)
C40 0.088(4) 0.056(4) 0.060(3) -0.013(3) 0.023(3) 0.021(3)
C41 0.060(3) 0.043(3) 0.043(3) -0.004(2) 0.011(2) 0.010(2)
C42 0.029(2) 0.030(2) 0.067(3) -0.010(2) 0.003(2) 0.0032(17)
C47 0.047(3) 0.059(4) 0.086(4) -0.007(3) -0.019(3) -0.001(2)
C46 0.049(3) 0.077(5) 0.129(6) -0.014(5) -0.028(4) -0.003(3)
C45 0.047(3) 0.049(4) 0.160(8) -0.018(4) 0.017(4) -0.008(3)
C44 0.052(3) 0.041(3) 0.118(5) -0.018(3) 0.018(3) -0.011(2)
C43 0.050(3) 0.030(3) 0.081(4) -0.007(2) 0.023(2) -0.006(2)
C54 0.031(2) 0.030(2) 0.053(3) -0.009(2) 0.0030(18) 0.0069(17)
C59 0.037(2) 0.080(4) 0.063(3) -0.010(3) 0.003(2) 0.015(2)
C58 0.037(3) 0.104(5) 0.092(5) -0.044(4) -0.012(3) 0.010(3)
C57 0.032(3) 0.058(4) 0.151(7) -0.047(4) 0.008(4) -0.005(2)
C56 0.040(3) 0.035(3) 0.122(5) -0.011(3) 0.026(3) -0.004(2)
C55 0.039(2) 0.024(2) 0.077(4) -0.004(2) 0.009(2) 0.0016(18)
C48 0.0322(19) 0.028(2) 0.042(2) 0.0020(18) 0.0028(17) 0.0046(16)
C49 0.042(2) 0.035(3) 0.065(3) 0.003(2) 0.019(2) 0.0073(19)
C50 0.047(3) 0.029(2) 0.094(4) -0.005(3) 0.024(3) 0.010(2)
C51 0.049(3) 0.026(2) 0.076(4) -0.002(2) 0.006(2) 0.0040(19)
C52 0.043(2) 0.032(2) 0.065(3) 0.000(2) 0.009(2) -0.0073(19)
C53 0.039(2) 0.029(2) 0.055(3) -0.005(2) 0.0058(19) 0.0008(17)
C66 0.029(2) 0.064(3) 0.050(3) -0.009(2) 0.0086(19) -0.007(2)
C67 0.041(3) 0.085(4) 0.064(3) -0.007(3) 0.012(2) -0.015(3)
C68 0.055(3) 0.118(6) 0.075(4) -0.003(4) 0.017(3) -0.033(4)
C69 0.037(3) 0.132(7) 0.069(4) -0.007(4) 0.020(3) -0.005(3)
C70 0.037(3) 0.113(6) 0.080(4) -0.011(4) 0.016(3) 0.009(3)
C71 0.034(2) 0.080(4) 0.067(3) -0.013(3) 0.005(2) 0.004(2)
C60 0.033(2) 0.036(2) 0.044(2) -0.001(2) -0.0001(18) 0.0031(17)
C61 0.054(3) 0.045(3) 0.058(3) -0.009(2) 0.002(2) 0.011(2)
C62 0.061(3) 0.049(3) 0.074(4) -0.021(3) -0.007(3) 0.015(3)
C63 0.064(3) 0.033(3) 0.091(5) -0.014(3) -0.010(3) 0.003(2)
C64 0.059(3) 0.036(3) 0.085(4) -0.001(3) -0.003(3) -0.009(2)
C65 0.041(2) 0.036(3) 0.057(3) -0.002(2) -0.002(2) -0.0012(19)
C72 0.0296(19) 0.032(2) 0.039(2) 0.0018(19) 0.0066(16) 0.0008(16)
C77 0.041(2) 0.039(3) 0.048(3) -0.007(2) 0.0082(19) -0.0050(19)
C76 0.056(3) 0.034(3) 0.058(3) -0.012(2) 0.012(2) -0.005(2)
C75 0.044(2) 0.035(3) 0.066(3) 0.001(2) 0.004(2) -0.014(2)
C74 0.040(2) 0.047(3) 0.081(4) 0.002(3) 0.021(2) -0.009(2)
C73 0.041(2) 0.037(3) 0.055(3) 0.002(2) 0.016(2) -0.0014(18)
C78 0.035(2) 0.035(2) 0.036(2) 0.0034(18) 0.0127(17) -0.0037(17)
C79 0.067(3) 0.033(3) 0.049(3) 0.002(2) 0.004(2) -0.013(2)
C80 0.071(3) 0.039(3) 0.056(3) 0.010(2) 0.009(3) -0.015(2)
C81 0.060(3) 0.051(3) 0.042(3) 0.013(2) 0.010(2) 0.001(2)
C82 0.057(3) 0.050(3) 0.041(3) 0.003(2) 0.000(2) -0.008(2)
C83 0.043(2) 0.038(3) 0.050(3) 0.000(2) 0.000(2) -0.0119(19)
C90 0.0283(18) 0.029(2) 0.039(2) 0.0023(18) 0.0050(16) 0.0057(15)
C91 0.038(2) 0.035(2) 0.038(2) 0.0021(19) 0.0076(17) -0.0003(17)
C92 0.050(2) 0.040(3) 0.045(3) 0.011(2) 0.013(2) 0.002(2)
C93 0.046(2) 0.049(3) 0.037(2) 0.003(2) 0.0105(19) 0.005(2)
C94 0.039(2) 0.047(3) 0.043(2) -0.006(2) 0.0020(19) 0.001(2)
C95 0.041(2) 0.035(2) 0.042(2) 0.003(2) 0.0006(19) 0.0018(18)
C84 0.0307(19) 0.031(2) 0.040(2) 0.0022(18) 0.0053(17) -0.0035(16)
C85 0.039(2) 0.038(3) 0.043(2) 0.005(2) 0.0059(19) -0.0042(18)
C86 0.057(3) 0.050(3) 0.053(3) 0.004(2) 0.019(2) -0.013(2)
C87 0.039(3) 0.087(4) 0.065(3) 0.005(3) 0.016(2) -0.019(3)
C88 0.029(2) 0.100(5) 0.071(4) 0.016(3) 0.010(2) 0.007(3)
C89 0.035(2) 0.058(3) 0.054(3) 0.013(2) 0.006(2) 0.005(2)
C102 0.036(2) 0.022(2) 0.039(2) -0.0055(18) 0.0076(17) 0.0008(15)
C103 0.055(3) 0.032(2) 0.066(3) 0.014(2) 0.025(2) 0.015(2)
C104 0.046(3) 0.059(3) 0.085(4) 0.011(3) 0.033(3) 0.010(2)
C105 0.055(3) 0.043(3) 0.058(3) -0.002(2) 0.027(2) -0.004(2)
C106 0.052(3) 0.045(3) 0.052(3) 0.014(2) 0.006(2) -0.007(2)
C107 0.034(2) 0.039(3) 0.043(2) 0.011(2) 0.0021(18) -0.0009(17)
C96 0.040(2) 0.020(2) 0.044(2) 0.0033(18) 0.0009(18) 0.0040(16)
C97 0.045(2) 0.035(3) 0.058(3) -0.002(2) 0.008(2) -0.0066(19)
C98 0.060(3) 0.045(3) 0.083(4) -0.009(3) 0.012(3) -0.025(2)
C99 0.075(4) 0.033(3) 0.080(4) -0.012(3) -0.002(3) -0.019(3)
C100 0.064(3) 0.045(3) 0.059(3) -0.022(3) 0.005(3) -0.004(2)
C101 0.049(2) 0.033(2) 0.040(2) -0.002(2) 0.0032(19) 0.0036(19)
C10 0.048(2) 0.037(3) 0.047(3) -0.003(2) 0.012(2) -0.0110(19)
C11 0.044(2) 0.036(3) 0.059(3) 0.007(2) 0.014(2) -0.0024(19)
C12 0.041(2) 0.042(3) 0.057(3) 0.012(2) 0.010(2) -0.0046(19)
C13 0.054(3) 0.058(3) 0.066(3) 0.027(3) 0.009(2) -0.005(2)
C14 0.045(3) 0.102(5) 0.110(5) 0.053(4) -0.011(3) -0.024(3)
C15 0.048(3) 0.097(5) 0.100(5) 0.057(4) -0.005(3) -0.020(3)
C8 0.060(3) 0.047(3) 0.047(3) 0.007(2) 0.012(2) -0.015(2)
C16 0.060(3) 0.052(3) 0.043(3) 0.003(2) 0.011(2) -0.011(2)
C17 0.062(3) 0.050(3) 0.059(3) 0.006(3) 0.024(2) -0.009(2)
C18 0.071(3) 0.051(3) 0.050(3) 0.001(3) 0.026(2) -0.002(2)
C19 0.077(4) 0.052(3) 0.052(3) 0.008(3) 0.020(3) -0.002(3)
C20 0.069(3) 0.057(3) 0.063(3) 0.012(3) 0.028(3) -0.008(3)
C21 0.056(3) 0.053(3) 0.050(3) 0.007(2) 0.016(2) -0.010(2)
C22 0.084(4) 0.058(4) 0.103(5) 0.021(4) 0.033(4) 0.010(3)
C23 0.0287(19) 0.027(2) 0.043(2) 0.0053(18) 0.0072(16) 0.0031(15)
C24 0.034(2) 0.029(2) 0.042(2) 0.0015(19) 0.0059(17) -0.0029(16)
C25 0.034(2) 0.035(2) 0.046(2) 0.002(2) 0.0115(18) 0.0002(17)
C26 0.040(2) 0.026(2) 0.051(3) 0.0030(19) 0.0169(19) -0.0034(17)
C27 0.065(3) 0.030(2) 0.059(3) -0.010(2) 0.030(2) -0.011(2)
C28 0.051(2) 0.039(3) 0.049(3) -0.004(2) 0.021(2) -0.005(2)
C9 0.042(2) 0.023(2) 0.055(3) 0.007(2) 0.014(2) 0.0030(17)
C29 0.036(2) 0.027(2) 0.044(2) 0.0084(19) 0.0055(18) 0.0019(16)
C30 0.034(2) 0.031(2) 0.046(2) 0.0012(19) 0.0070(18) 0.0004(17)
C31 0.043(2) 0.028(2) 0.046(2) -0.001(2) 0.0109(19) 0.0044(18)
C32 0.041(2) 0.026(2) 0.056(3) 0.004(2) 0.017(2) 0.0021(17)
C33 0.037(2) 0.029(2) 0.071(3) 0.006(2) 0.010(2) -0.0042(18)
C34 0.036(2) 0.027(2) 0.049(3) 0.0081(19) 0.0039(18) -0.0026(17)
C35 0.057(3) 0.053(3) 0.104(5) 0.012(3) 0.038(3) 0.002(2)
B1 0.418(18) 0.55(2) 0.64(2) 0.000 0.179(16) 0.000
F2A 0.308(12) 0.516(17) 0.670(18) 0.016(10) 0.239(13) 0.021(9)
F2B 0.525(17) 0.639(18) 0.628(19) 0.040(11) 0.205(14) -0.027(12)
F1 0.103(3) 0.043(2) 0.054(2) -0.008(2) 0.011(2) -0.014(2)
F3 0.016(2) 0.011(3) 0.023(3) 0.004(2) -0.004(2) -0.0019(18)
F3A 0.016(2) 0.011(3) 0.023(3) 0.004(2) -0.004(2) -0.0019(18)

loop_
_atom_type_symbol
_atom_type_description
_atom_type_scat_dispersion_real
_atom_type_scat_dispersion_imag
_atom_type_scat_source
C C 0.0033 0.0016 'International Tables Vol C Tables 4.2.6.8 and 6.1.1.4'
H H 0.0000 0.0000 'International Tables Vol C Tables 4.2.6.8 and 6.1.1.4'
N N 0.0061 0.0033 'International Tables Vol C Tables 4.2.6.8 and 6.1.1.4'
O O 0.0106 0.0060 'International Tables Vol C Tables 4.2.6.8 and 6.1.1.4'
F F 0.0171 0.0103 'International Tables Vol C Tables 4.2.6.8 and 6.1.1.4'
P P 0.1023 0.0942 'International Tables Vol C Tables 4.2.6.8 and 6.1.1.4'
Cu Cu 0.3201 1.2651 'International Tables Vol C Tables 4.2.6.8 and 6.1.1.4'
B B 0.0013 0.0007 'International Tables Vol C Tables 4.2.6.8 and 6.1.1.4'

loop_
_geom_angle_atom_site_label_1
_geom_angle_atom_site_label_2
_geom_angle_atom_site_label_3
_geom_angle
_geom_angle_site_symmetry_1
_geom_angle_site_symmetry_3
C4 Cu1 P6 110.75(12) . .
C4 Cu1 C6 92.23(16) . .
P6 Cu1 C6 115.62(10) . .
C4 Cu1 P1 117.87(11) . .
P6 Cu1 P1 111.93(4) . .
C6 Cu1 P1 107.16(10) . .
C4 Cu1 Cu2 51.80(12) . .
P6 Cu1 Cu2 153.96(4) . .
C6 Cu1 Cu2 54.14(10) . .
P1 Cu1 Cu2 94.08(3) . .
C4 Cu1 Cu3 57.98(10) . .
P6 Cu1 Cu3 93.81(3) . .
C6 Cu1 Cu3 49.23(11) . .
P1 Cu1 Cu3 152.16(3) . .
Cu2 Cu1 Cu3 61.006(18) . .
C4 Cu2 C6 95.60(15) . .
C4 Cu2 P3 109.78(13) . .
C6 Cu2 P3 115.63(11) . .
C4 Cu2 P2 125.67(12) . .
C6 Cu2 P2 101.77(11) . .
P3 Cu2 P2 107.93(4) . .
C4 Cu2 Cu1 53.96(13) . .
C6 Cu2 Cu1 56.34(11) . .
P3 Cu2 Cu1 156.28(4) . .
P2 Cu2 Cu1 95.76(3) . .
C4 Cu2 Cu3 58.79(11) . .
C6 Cu2 Cu3 49.86(10) . .
P3 Cu2 Cu3 95.69(3) . .
P2 Cu2 Cu3 149.86(4) . .
Cu1 Cu2 Cu3 61.639(18) . .
C6 Cu3 P4 117.77(12) . .
C6 Cu3 P5 117.06(11) . .
P4 Cu3 P5 111.97(4) . .
C6 Cu3 C4 90.65(15) . .
P4 Cu3 C4 105.23(12) . .
P5 Cu3 C4 111.18(11) . .
C6 Cu3 Cu2 53.97(10) . .
P4 Cu3 Cu2 93.95(3) . .
P5 Cu3 Cu2 151.93(4) . .
C4 Cu3 Cu2 48.60(10) . .
C6 Cu3 Cu1 55.36(11) . .
P4 Cu3 Cu1 149.76(3) . .
P5 Cu3 Cu1 95.07(3) . .
C4 Cu3 Cu1 49.91(11) . .
Cu2 Cu3 Cu1 57.354(17) . .
C42 P1 C36 103.3(2) . .
C42 P1 C1 105.04(19) . .
C36 P1 C1 103.7(2) . .
C42 P1 Cu1 115.02(17) . .
C36 P1 Cu1 118.30(12) . .
C1 P1 Cu1 110.19(14) . .
C48 P2 C54 102.73(18) . .
C48 P2 C1 104.2(2) . .
C54 P2 C1 104.0(2) . .
C48 P2 Cu2 112.74(13) . .
C54 P2 Cu2 120.09(16) . .
C1 P2 Cu2 111.52(12) . .
C60 P3 C66 105.4(2) . .
C60 P3 C2 102.29(19) . .
C66 P3 C2 101.5(2) . .
C60 P3 Cu2 119.13(16) . .
C66 P3 Cu2 115.57(16) . .
C2 P3 Cu2 110.76(14) . .
C72 P4 C78 104.33(18) . .
C72 P4 C2 106.66(19) . .
C78 P4 C2 99.2(2) . .
C72 P4 Cu3 113.37(15) . .
C78 P4 Cu3 118.99(15) . .
C2 P4 Cu3 112.75(14) . .
C84 P5 C3 104.98(19) . .
C84 P5 C90 101.85(18) . .
C3 P5 C90 102.61(18) . .
C84 P5 Cu3 115.35(14) . .
C3 P5 Cu3 109.74(11) . .
C90 P5 Cu3 120.57(13) . .
C102 P6 C96 105.6(2) . .
C102 P6 C3 105.55(18) . .
C96 P6 C3 99.73(18) . .
C102 P6 Cu1 115.29(13) . .
C96 P6 Cu1 116.58(13) . .
C3 P6 Cu1 112.46(13) . .
C19 O2 C22 117.8(5) . .
C32 O4 C35 116.6(4) . .
C8 N1 C13 125.9(4) . .
C8 N2 C16 127.9(5) . .
C9 N3 C26 126.8(4) . .
C9 N4 C29 128.2(4) . .
P2 C1 P1 107.4(2) . .
P4 C2 P3 111.2(2) . .
P6 C3 P5 111.1(2) . .
C5 C4 Cu2 151.0(4) . .
C5 C4 Cu1 134.2(4) . .
Cu2 C4 Cu1 74.24(15) . .
C5 C4 Cu3 116.6(3) . .
Cu2 C4 Cu3 72.60(13) . .
Cu1 C4 Cu3 72.11(13) . .
C4 C5 C10 178.3(5) . .
C7 C6 Cu3 145.9(3) . .
C7 C6 Cu2 132.6(3) . .
Cu3 C6 Cu2 76.17(14) . .
C7 C6 Cu1 127.0(4) . .
Cu3 C6 Cu1 75.41(13) . .
Cu2 C6 Cu1 69.52(11) . .
C6 C7 C23 177.8(4) . .
C37 C36 C41 119.6(4) . .
C37 C36 P1 124.2(3) . .
C41 C36 P1 116.0(4) . .
C36 C37 C38 120.6(5) . .
C39 C38 C37 119.1(5) . .
C40 C39 C38 119.9(5) . .
C41 C40 C39 120.9(5) . .
C40 C41 C36 119.9(5) . .
C43 C42 C47 119.4(5) . .
C43 C42 P1 119.3(3) . .
C47 C42 P1 121.4(4) . .
C42 C47 C46 118.5(7) . .
C45 C46 C47 119.6(6) . .
C44 C45 C46 121.6(6) . .
C45 C44 C43 119.4(7) . .
C42 C43 C44 121.6(5) . .
C55 C54 C59 118.6(4) . .
C55 C54 P2 119.9(3) . .
C59 C54 P2 121.5(4) . .
C58 C59 C54 120.2(6) . .
C59 C58 C57 119.6(6) . .
C58 C57 C56 121.3(5) . .
C55 C56 C57 118.6(6) . .
C56 C55 C54 121.8(5) . .
C49 C48 C53 117.3(4) . .
C49 C48 P2 119.3(3) . .
C53 C48 P2 123.0(3) . .
C50 C49 C48 121.7(4) . .
C49 C50 C51 120.8(5) . .
C50 C51 C52 118.7(4) . .
C53 C52 C51 120.6(5) . .
C52 C53 C48 120.9(4) . .
C71 C66 C67 118.6(5) . .
C71 C66 P3 124.1(4) . .
C67 C66 P3 117.2(4) . .
C66 C67 C68 118.6(6) . .
C69 C68 C67 120.8(6) . .
C70 C69 C68 120.3(6) . .
C69 C70 C71 120.3(6) . .
C66 C71 C70 121.3(6) . .
C65 C60 C61 118.6(5) . .
C65 C60 P3 119.3(4) . .
C61 C60 P3 122.0(4) . .
C62 C61 C60 119.7(6) . .
C63 C62 C61 120.4(6) . .
C62 C63 C64 121.0(5) . .
C63 C64 C65 119.5(6) . .
C60 C65 C64 120.8(5) . .
C77 C72 C73 118.1(4) . .
C77 C72 P4 125.0(3) . .
C73 C72 P4 116.9(3) . .
C72 C77 C76 120.4(4) . .
C75 C76 C77 120.9(5) . .
C76 C75 C74 119.8(4) . .
C73 C74 C75 119.4(5) . .
C74 C73 C72 121.3(4) . .
C83 C78 C79 118.2(4) . .
C83 C78 P4 124.9(3) . .
C79 C78 P4 117.0(3) . .
C80 C79 C78 121.2(4) . .
C79 C80 C81 119.7(5) . .
C82 C81 C80 119.3(4) . .
C81 C82 C83 121.5(4) . .
C78 C83 C82 120.0(4) . .
C95 C90 C91 118.9(4) . .
C95 C90 P5 118.4(3) . .
C91 C90 P5 122.6(3) . .
C92 C91 C90 120.9(4) . .
C91 C92 C93 119.8(4) . .
C92 C93 C94 120.0(4) . .
C93 C94 C95 120.0(4) . .
C90 C95 C94 120.4(4) . .
C85 C84 C89 119.5(4) . .
C85 C84 P5 120.1(3) . .
C89 C84 P5 120.3(3) . .
C84 C85 C86 121.3(4) . .
C87 C86 C85 119.4(5) . .
C86 C87 C88 120.2(5) . .
C89 C88 C87 120.8(5) . .
C88 C89 C84 118.8(5) . .
C103 C102 C107 118.1(4) . .
C103 C102 P6 123.9(3) . .
C107 C102 P6 117.9(3) . .
C104 C103 C102 120.4(5) . .
C105 C104 C103 121.0(5) . .
C104 C105 C106 119.1(5) . .
C107 C106 C105 120.2(4) . .
C106 C107 C102 121.2(4) . .
C101 C96 C97 118.5(4) . .
C101 C96 P6 123.7(3) . .
C97 C96 P6 117.8(4) . .
C98 C97 C96 120.6(5) . .
C97 C98 C99 120.3(5) . .
C100 C99 C98 120.3(5) . .
C99 C100 C101 120.2(5) . .
C96 C101 C100 120.0(5) . .
C15 C10 C11 116.8(4) . .
C15 C10 C5 121.3(4) . .
C11 C10 C5 122.0(4) . .
C12 C11 C10 122.2(4) . .
C11 C12 C13 119.9(4) . .
C12 C13 C14 118.8(5) . .
C12 C13 N1 123.8(4) . .
C14 C13 N1 117.4(5) . .
C13 C14 C15 119.9(5) . .
C10 C15 C14 122.2(5) . .
O1 C8 N2 125.6(5) . .
O1 C8 N1 123.9(5) . .
N2 C8 N1 110.5(5) . .
C17 C16 C21 120.3(5) . .
C17 C16 N2 124.9(5) . .
C21 C16 N2 114.8(5) . .
C16 C17 C18 120.1(5) . .
C19 C18 C17 120.0(5) . .
C20 C19 C18 120.0(5) . .
C20 C19 O2 115.7(5) . .
C18 C19 O2 124.3(5) . .
C19 C20 C21 121.5(5) . .
C20 C21 C16 118.0(5) . .
C24 C23 C28 117.1(4) . .
C24 C23 C7 121.5(4) . .
C28 C23 C7 121.5(4) . .
C25 C24 C23 122.6(4) . .
C24 C25 C26 119.9(4) . .
C25 C26 C27 118.3(4) . .
C25 C26 N3 124.4(4) . .
C27 C26 N3 117.3(4) . .
C28 C27 C26 121.4(4) . .
C27 C28 C23 120.7(4) . .
O3 C9 N4 124.6(4) . .
O3 C9 N3 123.8(4) . .
N4 C9 N3 111.6(4) . .
N4 C29 C34 117.0(4) . .
N4 C29 C30 125.1(4) . .
C34 C29 C30 117.9(4) . .
C31 C30 C29 119.1(4) . .
C30 C31 C32 121.6(4) . .
C33 C32 O4 124.7(4) . .
C33 C32 C31 119.4(4) . .
O4 C32 C31 115.9(4) . .
C32 C33 C34 120.0(4) . .
C33 C34 C29 121.9(4) . .
F2A B1 F2A 115.6(19) 2 .
F2A B1 F2B 108.1(4) 2 2
F2A B1 F2B 109.5(3) . 2
F2A B1 F2B 109.5(3) 2 .
F2A B1 F2B 108.1(4) . .
F2B B1 F2B 105.8(17) 2 .

loop_
_geom_bond_atom_site_label_1
_geom_bond_atom_site_label_2
_geom_bond_distance
_geom_bond_site_symmetry_2
Cu1 C4 2.149(5) .
Cu1 P6 2.2686(11) .
Cu1 C6 2.272(4) .
Cu1 P1 2.2846(11) .
Cu1 Cu2 2.5574(7) .
Cu1 Cu3 2.6727(7) .
Cu2 C4 2.088(4) .
Cu2 C6 2.213(4) .
Cu2 P3 2.2745(13) .
Cu2 P2 2.2940(11) .
Cu2 Cu3 2.6566(6) .
Cu3 C6 2.092(4) .
Cu3 P4 2.2885(12) .
Cu3 P5 2.2989(10) .
Cu3 C4 2.381(4) .
P1 C42 1.826(4) .
P1 C36 1.830(5) .
P1 C1 1.842(4) .
P2 C48 1.820(4) .
P2 C54 1.824(4) .
P2 C1 1.840(5) .
P3 C60 1.813(5) .
P3 C66 1.831(4) .
P3 C2 1.848(4) .
P4 C72 1.820(4) .
P4 C78 1.827(4) .
P4 C2 1.839(4) .
P5 C84 1.835(4) .
P5 C3 1.841(4) .
P5 C90 1.843(4) .
P6 C102 1.824(4) .
P6 C96 1.827(4) .
P6 C3 1.830(4) .
O1 C8 1.222(6) .
O2 C19 1.385(6) .
O2 C22 1.419(7) .
O3 C9 1.224(5) .
O4 C32 1.376(6) .
O4 C35 1.433(6) .
N1 C8 1.379(6) .
N1 C13 1.421(7) .
N2 C8 1.363(6) .
N2 C16 1.413(6) .
N3 C9 1.391(6) .
N3 C26 1.409(5) .
N4 C9 1.375(5) .
N4 C29 1.394(6) .
C4 C5 1.215(6) .
C5 C10 1.439(7) .
C6 C7 1.202(6) .
C7 C23 1.450(6) .
C36 C37 1.376(6) .
C36 C41 1.402(6) .
C37 C38 1.401(7) .
C38 C39 1.399(8) .
C39 C40 1.378(9) .
C40 C41 1.375(8) .
C42 C43 1.380(7) .
C42 C47 1.401(7) .
C47 C46 1.408(8) .
C46 C45 1.389(11) .
C45 C44 1.343(10) .
C44 C43 1.381(7) .
C54 C55 1.385(7) .
C54 C59 1.416(7) .
C59 C58 1.380(8) .
C58 C57 1.387(11) .
C57 C56 1.392(10) .
C56 C55 1.380(6) .
C48 C49 1.392(6) .
C48 C53 1.395(6) .
C49 C50 1.372(6) .
C50 C51 1.374(7) .
C51 C52 1.390(7) .
C52 C53 1.383(6) .
C66 C71 1.375(7) .
C66 C67 1.399(8) .
C67 C68 1.420(7) .
C68 C69 1.376(10) .
C69 C70 1.332(10) .
C70 C71 1.408(7) .
C60 C65 1.376(7) .
C60 C61 1.418(7) .
C61 C62 1.401(7) .
C62 C63 1.354(9) .
C63 C64 1.381(9) .
C64 C65 1.406(7) .
C72 C77 1.390(6) .
C72 C73 1.400(6) .
C77 C76 1.393(6) .
C76 C75 1.364(7) .
C75 C74 1.399(7) .
C74 C73 1.383(6) .
C78 C83 1.378(6) .
C78 C79 1.401(6) .
C79 C80 1.371(7) .
C80 C81 1.389(7) .
C81 C82 1.361(7) .
C82 C83 1.386(7) .
C90 C95 1.378(6) .
C90 C91 1.408(6) .
C91 C92 1.384(6) .
C92 C93 1.387(6) .
C93 C94 1.390(7) .
C94 C95 1.406(6) .
C84 C85 1.379(6) .
C84 C89 1.419(6) .
C85 C86 1.389(6) .
C86 C87 1.389(7) .
C87 C88 1.392(8) .
C88 C89 1.391(7) .
C102 C103 1.383(6) .
C102 C107 1.391(6) .
C103 C104 1.375(7) .
C104 C105 1.366(7) .
C105 C106 1.387(7) .
C106 C107 1.361(7) .
C96 C101 1.387(6) .
C96 C97 1.408(6) .
C97 C98 1.373(6) .
C98 C99 1.388(9) .
C99 C100 1.358(8) .
C100 C101 1.415(6) .
C10 C15 1.367(6) .
C10 C11 1.397(6) .
C11 C12 1.381(6) .
C12 C13 1.381(6) .
C13 C14 1.390(7) .
C14 C15 1.392(8) .
C16 C17 1.383(7) .
C16 C21 1.408(7) .
C17 C18 1.399(7) .
C18 C19 1.379(7) .
C19 C20 1.370(8) .
C20 C21 1.404(7) .
C23 C24 1.390(6) .
C23 C28 1.402(6) .
C24 C25 1.385(6) .
C25 C26 1.388(6) .
C26 C27 1.396(7) .
C27 C28 1.386(7) .
C29 C34 1.394(6) .
C29 C30 1.413(6) .
C30 C31 1.387(6) .
C31 C32 1.392(6) .
C32 C33 1.363(7) .
C33 C34 1.386(7) .
B1 F2A 1.352(16) 2
B1 F2A 1.352(16) .
B1 F2B 1.431(17) 2
B1 F2B 1.431(17) .

loop_
_geom_hbond_atom_site_label_D
_geom_hbond_atom_site_label_H
_geom_hbond_atom_site_label_A
_geom_hbond_distance_DH
_geom_hbond_distance_HA
_geom_hbond_distance_DA
_geom_hbond_angle_DHA
N1 H1A F2B 0.88 2.29 3.099(16) 153.5
N1 H1A F2A 0.88 2.44 3.188(15) 143.2
N2 H2A F2A 0.88 1.88 2.757(13) 173.5
N3 H3A F1 0.88 2.25 2.990(3) 142.0
N4 H4A F1 0.88 1.88 2.739(4) 166.5
